data_1542726
loop_
_publ_author_name
'Lough, Alan J.'
'Carlson, Emily'
'Tam, William'

_publ_section_title
;
 (1a<i>R</i>*,2<i>R</i>*,7<i>S</i>*,7a<i>S</i>*)-<i>rel</i>-3,6-Dimethoxy-2-methyl-1a,2,7,7a-tetrahydro-2,7-epoxy-1<i>H</i>-cyclopropa[<i>b</i>]naphthalene
;
_journal_coeditor_code HB4021
_journal_issue 3
_journal_name_full IUCrData
_journal_page_first x160341
_journal_paper_doi 10.1107/S2414314616003412
_journal_volume 1
_journal_year 2016
_chemical_formula_iupac 'C14 H16 O3'
_chemical_formula_moiety 'C14 H16 O3'
_chemical_formula_sum 'C14 H16 O3'
_chemical_formula_weight 232.27
_chemical_name_systematic
(1a<i>R</i>*,2<i>R</i>*,7<i>S</i>*,7a<i>S</i>*)-<i>rel</i>-3,6-Dimethoxy-2-methyl-1a,2,7,7a-tetrahydro-2,7-epoxy-1<i>H</i>-cyclopropa[<i>b</i>]naphthalene
_space_group_crystal_system monoclinic
_space_group_IT_number 15
_space_group_name_Hall '-C 2yc'
_space_group_name_H-M_alt 'C 1 2/c 1'
_symmetry_space_group_name_Hall '-C 2yc'
_symmetry_space_group_name_H-M 'C 1 2/c 1'
_atom_sites_solution_hydrogens geom
_audit_creation_method SHELXL-2014/7
_cell_angle_alpha 90
_cell_angle_beta 97.089(3)
_cell_angle_gamma 90
_cell_formula_units_Z 8
_cell_length_a 16.401(2)
_cell_length_b 6.9386(9)
_cell_length_c 20.666(2)
_cell_measurement_reflns_used 4973
_cell_measurement_temperature 147(2)
_cell_measurement_theta_max 27.35
_cell_measurement_theta_min 2.50
_cell_volume 2333.8(5)
_computing_cell_refinement
;
APEX2 (Bruker, 2014)
;
_computing_data_collection
;
APEX2 (Bruker, 2014)
;
_computing_data_reduction
;
SAINT (Bruker, 2014)
;
_computing_molecular_graphics
;
PLATON (Spek, 2009)
;
_computing_publication_material
;
publCIF (Westrip, 2010)
;
_computing_structure_refinement
;
SHELXL2014 (Sheldrick, 2015b)
;
_computing_structure_solution
;
SHELXT (Sheldrick, 2015a)
;
_diffrn_ambient_temperature 147(2)
_diffrn_measured_fraction_theta_full 1.000
_diffrn_measured_fraction_theta_max 0.998
_diffrn_measurement_device_type 'Bruker Kappa APEX DUO CCD'
_diffrn_measurement_method '\f and \w scans'
_diffrn_radiation_type MoK\a
_diffrn_radiation_wavelength 0.71073
_diffrn_reflns_av_R_equivalents 0.0369
_diffrn_reflns_limit_h_max 21
_diffrn_reflns_limit_h_min -21
_diffrn_reflns_limit_k_max 9
_diffrn_reflns_limit_k_min -8
_diffrn_reflns_limit_l_max 26
_diffrn_reflns_limit_l_min -17
_diffrn_reflns_number 17093
_diffrn_reflns_theta_full 25.242
_diffrn_reflns_theta_max 27.530
_diffrn_reflns_theta_min 1.986
_exptl_absorpt_coefficient_mu 0.092
_exptl_absorpt_correction_T_max 0.7456
_exptl_absorpt_correction_T_min 0.7027
_exptl_absorpt_correction_type multi-scan
_exptl_absorpt_process_details
;
(SADABS; Bruker, 2014)
;
_exptl_crystal_colour colourless
_exptl_crystal_density_diffrn 1.322
_exptl_crystal_description plate
_exptl_crystal_F_000 992
_exptl_crystal_size_max 0.330
_exptl_crystal_size_mid 0.230
_exptl_crystal_size_min 0.060
_refine_diff_density_max 0.270
_refine_diff_density_min -0.203
_refine_ls_extinction_method none
_refine_ls_goodness_of_fit_ref 1.017
_refine_ls_hydrogen_treatment constr
_refine_ls_matrix_type full
_refine_ls_number_parameters 157
_refine_ls_number_reflns 2681
_refine_ls_number_restraints 0
_refine_ls_restrained_S_all 1.017
_refine_ls_R_factor_all 0.0672
_refine_ls_R_factor_gt 0.0409
_refine_ls_shift/su_max 0.000
_refine_ls_shift/su_mean 0.000
_refine_ls_structure_factor_coef Fsqd
_refine_ls_weighting_details 'w=1/[\s^2^(Fo^2^)+(0.0431P)^2^+2.2112P] where P=(Fo^2^+2Fc^2^)/3'
_refine_ls_weighting_scheme calc
_refine_ls_wR_factor_gt 0.0909
_refine_ls_wR_factor_ref 0.1038
_reflns_number_gt 1972
_reflns_number_total 2681
_reflns_threshold_expression 'I > 2\s(I)'
_cod_data_source_file hb4021sup1.cif
_cod_data_source_block I
_cod_database_code 1542726
_shelx_space_group_comment
;
The symmetry employed for this shelxl refinement is uniquely defined
by the following loop, which should always be used as a source of
symmetry information in preference to the above space-group names.
They are only intended as comments.
;
_shelx_estimated_absorpt_t_min 0.970
_shelx_estimated_absorpt_t_max 0.994

loop_
_space_group_symop_operation_xyz
'x, y, z'
'-x, y, -z+1/2'
'x+1/2, y+1/2, z'
'-x+1/2, y+1/2, -z+1/2'
'-x, -y, -z'
'x, -y, z-1/2'
'-x+1/2, -y+1/2, -z'
'x+1/2, -y+1/2, z-1/2'

loop_
_atom_site_type_symbol
_atom_site_label
_atom_site_fract_x
_atom_site_fract_y
_atom_site_fract_z
_atom_site_U_iso_or_equiv
_atom_site_adp_type
_atom_site_calc_flag
_atom_site_occupancy
O O1 0.02986(6) 0.82417(15) 0.09283(5) 0.0194(2) Uani d 1
O O2 0.09941(7) 1.03830(15) 0.28403(5) 0.0253(3) Uani d 1
O O3 0.26711(6) 1.04938(15) 0.06547(5) 0.0248(3) Uani d 1
C C1 0.11743(8) 0.9435(2) 0.17734(7) 0.0167(3) Uani d 1
C C2 0.04984(9) 0.7949(2) 0.16232(7) 0.0190(3) Uani d 1
H H2A 0.0027 0.8064 0.1885 0.023 Uiso calc 1
C C3 0.09260(9) 0.5976(2) 0.16523(7) 0.0207(3) Uani d 1
H H3A 0.1212 0.5476 0.2074 0.025 Uiso calc 1
C C4 0.06766(10) 0.4617(2) 0.10921(8) 0.0249(3) Uani d 1
H H4A 0.0822 0.3239 0.1154 0.030 Uiso calc 1
H H4B 0.0148 0.4864 0.0818 0.030 Uiso calc 1
C C5 0.13667(9) 0.6032(2) 0.10507(7) 0.0191(3) Uani d 1
H H5A 0.1946 0.5565 0.1073 0.023 Uiso calc 1
C C6 0.11289(9) 0.8013(2) 0.07536(7) 0.0185(3) Uani d 1
C C7 0.15865(9) 0.9463(2) 0.12220(7) 0.0167(3) Uani d 1
C C8 0.22780(9) 1.0607(2) 0.12042(7) 0.0177(3) Uani d 1
C C9 0.25244(9) 1.1778(2) 0.17404(7) 0.0189(3) Uani d 1
H H9A 0.2988 1.2596 0.1735 0.023 Uiso calc 1
C C10 0.20992(9) 1.1766(2) 0.22880(7) 0.0187(3) Uani d 1
H H10A 0.2273 1.2587 0.2646 0.022 Uiso calc 1
C C11 0.14249(9) 1.0565(2) 0.23120(7) 0.0173(3) Uani d 1
C C12 0.11176(10) 0.8263(2) 0.00304(7) 0.0260(4) Uani d 1
H H12A 0.1676 0.8113 -0.0085 0.039 Uiso calc 1
H H12B 0.0911 0.9551 -0.0097 0.039 Uiso calc 1
H H12C 0.0758 0.7287 -0.0198 0.039 Uiso calc 1
C C13 0.10349(12) 1.1913(3) 0.32903(8) 0.0383(5) Uani d 1
H H13A 0.0652 1.1671 0.3609 0.057 Uiso calc 1
H H13B 0.0886 1.3120 0.3059 0.057 Uiso calc 1
H H13C 0.1595 1.2013 0.3516 0.057 Uiso calc 1
C C14 0.33542(10) 1.1738(3) 0.06247(8) 0.0320(4) Uani d 1
H H14A 0.3577 1.1538 0.0211 0.048 Uiso calc 1
H H14B 0.3779 1.1452 0.0988 0.048 Uiso calc 1
H H14C 0.3177 1.3081 0.0654 0.048 Uiso calc 1

loop_
_atom_site_aniso_label
_atom_site_aniso_U_11
_atom_site_aniso_U_22
_atom_site_aniso_U_33
_atom_site_aniso_U_12
_atom_site_aniso_U_13
_atom_site_aniso_U_23
O1 0.0152(5) 0.0205(5) 0.0219(5) 0.0000(4) -0.0003(4) -0.0001(4)
O2 0.0300(6) 0.0246(6) 0.0233(5) -0.0053(5) 0.0113(5) -0.0050(5)
O3 0.0249(6) 0.0280(6) 0.0232(5) -0.0074(5) 0.0095(4) -0.0026(5)
C1 0.0156(7) 0.0139(7) 0.0203(7) 0.0002(5) 0.0009(6) 0.0015(6)
C2 0.0181(7) 0.0195(8) 0.0194(7) -0.0016(6) 0.0029(6) -0.0003(6)
C3 0.0221(8) 0.0168(7) 0.0233(7) -0.0014(6) 0.0026(6) 0.0009(6)
C4 0.0266(8) 0.0165(7) 0.0311(8) -0.0032(6) 0.0024(7) -0.0021(6)
C5 0.0177(7) 0.0157(7) 0.0239(7) 0.0002(6) 0.0030(6) -0.0027(6)
C6 0.0178(7) 0.0171(7) 0.0206(7) -0.0008(6) 0.0028(6) -0.0009(6)
C7 0.0184(7) 0.0131(7) 0.0181(7) 0.0015(5) 0.0000(6) 0.0004(5)
C8 0.0179(7) 0.0165(7) 0.0189(7) 0.0012(6) 0.0034(6) 0.0024(6)
C9 0.0163(7) 0.0159(7) 0.0242(7) -0.0030(6) 0.0010(6) 0.0008(6)
C10 0.0203(7) 0.0161(7) 0.0192(7) -0.0001(6) -0.0004(6) -0.0025(6)
C11 0.0186(7) 0.0156(7) 0.0179(7) 0.0023(6) 0.0029(6) 0.0009(6)
C12 0.0314(9) 0.0264(8) 0.0198(7) -0.0061(7) 0.0016(7) -0.0013(6)
C13 0.0530(12) 0.0355(10) 0.0302(9) -0.0071(9) 0.0204(9) -0.0129(8)
C14 0.0301(9) 0.0336(9) 0.0350(9) -0.0122(8) 0.0153(7) -0.0030(8)

loop_
_atom_type_symbol
_atom_type_description
_atom_type_scat_dispersion_real
_atom_type_scat_dispersion_imag
_atom_type_scat_source
C C 0.0033 0.0016 'International Tables Vol C Tables 4.2.6.8 and 6.1.1.4'
H H 0.0000 0.0000 'International Tables Vol C Tables 4.2.6.8 and 6.1.1.4'
O O 0.0106 0.0060 'International Tables Vol C Tables 4.2.6.8 and 6.1.1.4'

loop_
_geom_angle_atom_site_label_1
_geom_angle_atom_site_label_2
_geom_angle_atom_site_label_3
_geom_angle
C2 O1 C6 97.26(10)
C11 O2 C13 117.86(12)
C8 O3 C14 116.97(12)
C11 C1 C7 121.62(13)
C11 C1 C2 133.42(12)
C7 C1 C2 104.93(12)
O1 C2 C1 100.24(10)
O1 C2 C3 102.13(11)
C1 C2 C3 106.21(11)
O1 C2 H2A 115.4
C1 C2 H2A 115.4
C3 C2 H2A 115.4
C4 C3 C5 59.87(9)
C4 C3 C2 116.57(13)
C5 C3 C2 101.93(12)
C4 C3 H3A 120.4
C5 C3 H3A 120.4
C2 C3 H3A 120.4
C5 C4 C3 60.20(9)
C5 C4 H4A 117.8
C3 C4 H4A 117.8
C5 C4 H4B 117.8
C3 C4 H4B 117.8
H4A C4 H4B 114.9
C4 C5 C3 59.93(10)
C4 C5 C6 116.73(12)
C3 C5 C6 103.18(11)
C4 C5 H5A 120.1
C3 C5 H5A 120.1
C6 C5 H5A 120.1
O1 C6 C12 109.65(12)
O1 C6 C7 99.92(10)
C12 C6 C7 119.96(12)
O1 C6 C5 101.35(11)
C12 C6 C5 118.17(12)
C7 C6 C5 104.78(11)
C8 C7 C1 120.60(13)
C8 C7 C6 134.34(12)
C1 C7 C6 105.01(12)
O3 C8 C7 117.17(12)
O3 C8 C9 124.78(13)
C7 C8 C9 118.05(12)
C8 C9 C10 120.98(13)
C8 C9 H9A 119.5
C10 C9 H9A 119.5
C11 C10 C9 120.64(13)
C11 C10 H10A 119.7
C9 C10 H10A 119.7
O2 C11 C1 117.11(12)
O2 C11 C10 124.83(13)
C1 C11 C10 118.04(12)
C6 C12 H12A 109.5
C6 C12 H12B 109.5
H12A C12 H12B 109.5
C6 C12 H12C 109.5
H12A C12 H12C 109.5
H12B C12 H12C 109.5
O2 C13 H13A 109.5
O2 C13 H13B 109.5
H13A C13 H13B 109.5
O2 C13 H13C 109.5
H13A C13 H13C 109.5
H13B C13 H13C 109.5
O3 C14 H14A 109.5
O3 C14 H14B 109.5
H14A C14 H14B 109.5
O3 C14 H14C 109.5
H14A C14 H14C 109.5
H14B C14 H14C 109.5

loop_
_geom_bond_atom_site_label_1
_geom_bond_atom_site_label_2
_geom_bond_distance
O1 C2 1.4474(17)
O1 C6 1.4598(16)
O2 C11 1.3776(16)
O2 C13 1.4074(19)
O3 C8 1.3755(16)
O3 C14 1.4218(18)
C1 C11 1.382(2)
C1 C7 1.3951(19)
C1 C2 1.5177(19)
C2 C3 1.536(2)
C2 H2A 1.0000
C3 C4 1.510(2)
C3 C5 1.5137(19)
C3 H3A 1.0000
C4 C5 1.509(2)
C4 H4A 0.9900
C4 H4B 0.9900
C5 C6 1.536(2)
C5 H5A 1.0000
C6 C12 1.503(2)
C6 C7 1.527(2)
C7 C8 1.3886(19)
C8 C9 1.393(2)
C9 C10 1.4006(19)
C9 H9A 0.9500
C10 C11 1.391(2)
C10 H10A 0.9500
C12 H12A 0.9800
C12 H12B 0.9800
C12 H12C 0.9800
C13 H13A 0.9800
C13 H13B 0.9800
C13 H13C 0.9800
C14 H14A 0.9800
C14 H14B 0.9800
C14 H14C 0.9800

loop_
_geom_hbond_atom_site_label_D
_geom_hbond_atom_site_label_H
_geom_hbond_atom_site_label_A
_geom_hbond_site_symmetry_A
_geom_hbond_distance_DH
_geom_hbond_distance_HA
_geom_hbond_distance_DA
_geom_hbond_angle_DHA
C2 H2A O2 2 1.00 2.44 3.2777(17) 141

loop_
_geom_torsion_atom_site_label_1
_geom_torsion_atom_site_label_2
_geom_torsion_atom_site_label_3
_geom_torsion_atom_site_label_4
_geom_torsion
C6 O1 C2 C1 53.68(11)
C6 O1 C2 C3 -55.53(11)
C11 C1 C2 O1 147.94(15)
C7 C1 C2 O1 -34.35(13)
C11 C1 C2 C3 -106.10(17)
C7 C1 C2 C3 71.61(14)
O1 C2 C3 C4 -27.71(15)
C1 C2 C3 C4 -132.31(13)
O1 C2 C3 C5 34.38(13)
C1 C2 C3 C5 -70.21(13)
C2 C3 C4 C5 88.68(14)
C3 C4 C5 C6 -90.21(14)
C2 C3 C5 C4 -113.95(13)
C4 C3 C5 C6 113.46(13)
C2 C3 C5 C6 -0.49(14)
C2 O1 C6 C12 -179.66(12)
C2 O1 C6 C7 -52.73(11)
C2 O1 C6 C5 54.68(12)
C4 C5 C6 O1 29.64(15)
C3 C5 C6 O1 -33.09(13)
C4 C5 C6 C12 -90.13(16)
C3 C5 C6 C12 -152.87(13)
C4 C5 C6 C7 133.21(13)
C3 C5 C6 C7 70.48(13)
C11 C1 C7 C8 1.4(2)
C2 C1 C7 C8 -176.63(12)
C11 C1 C7 C6 179.16(13)
C2 C1 C7 C6 1.12(14)
O1 C6 C7 C8 -150.61(15)
C12 C6 C7 C8 -30.9(2)
C5 C6 C7 C8 104.75(17)
O1 C6 C7 C1 32.10(13)
C12 C6 C7 C1 151.76(13)
C5 C6 C7 C1 -72.55(13)
C14 O3 C8 C7 176.96(13)
C14 O3 C8 C9 -3.2(2)
C1 C7 C8 O3 177.28(13)
C6 C7 C8 O3 0.3(2)
C1 C7 C8 C9 -2.6(2)
C6 C7 C8 C9 -179.56(14)
O3 C8 C9 C10 -178.34(13)
C7 C8 C9 C10 1.5(2)
C8 C9 C10 C11 0.8(2)
C13 O2 C11 C1 -158.53(14)
C13 O2 C11 C10 22.9(2)
C7 C1 C11 O2 -177.80(13)
C2 C1 C11 O2 -0.4(2)
C7 C1 C11 C10 0.9(2)
C2 C1 C11 C10 178.31(14)
C9 C10 C11 O2 176.62(13)
C9 C10 C11 C1 -2.0(2)

_cod_database_fobs_code 1542726
